data_2230795
loop_
_publ_author_name
'Aridoss, G.'
'Sundaramoorthy, S.'
'Velmurugan, D.'
'Jeong, Y. T.'

_publ_section_title
;
 Ethyl
 1-[2-(1,3-benzoxazol-2-ylsulfanyl)acetyl]-4-hydroxy-2,6-diphenyl-1,2,5,6-tetrahydropyridine-3-carboxylate
;
_journal_coeditor_code LW2065
_journal_issue 7
_journal_name_full 'Acta Crystallographica Section E'
_journal_page_first o1731
_journal_paper_doi 10.1107/S1600536811022744
_journal_volume 67
_journal_year 2011
_chemical_formula_iupac 'C29 H26 N2 O5 S'
_chemical_formula_moiety 'C29 H26 N2 O5 S'
_chemical_formula_sum 'C29 H26 N2 O5 S'
_chemical_formula_weight 514.58
_chemical_name_systematic
;
Ethyl 1-[2-(1,3-benzoxazol-2-ylsulfanyl)acetyl]-4-hydroxy-2,6-diphenyl-
1,2,5,6-tetrahydropyridine-3-carboxylate
;
_space_group_IT_number 14
_symmetry_cell_setting monoclinic
_symmetry_space_group_name_Hall '-P 2ybc'
_symmetry_space_group_name_H-M 'P 1 21/c 1'
_atom_sites_solution_hydrogens geom
_atom_sites_solution_primary direct
_atom_sites_solution_secondary difmap
_audit_creation_method SHELXL-97
_cell_angle_alpha 90.00
_cell_angle_beta 109.6080(10)
_cell_angle_gamma 90.00
_cell_formula_units_Z 4
_cell_length_a 12.4630(2)
_cell_length_b 24.3243(5)
_cell_length_c 9.2350(2)
_cell_measurement_reflns_used 1535
_cell_measurement_temperature 293(2)
_cell_measurement_theta_max 28.33
_cell_measurement_theta_min 1.67
_cell_volume 2637.28(9)
_computing_cell_refinement 'SAINT (Bruker, 2008)'
_computing_data_collection 'APEX2 (Bruker, 2008)'
_computing_data_reduction 'SAINT (Bruker, 2008)'
_computing_molecular_graphics 'ORTEP-3 (Farrugia, 1997)'
_computing_publication_material 'SHELXL97 (Sheldrick, 2008) and PLATON (Spek, 2009)'
_computing_structure_refinement 'SHELXL97 (Sheldrick, 2008)'
_computing_structure_solution 'SHELXS97 (Sheldrick, 2008)'
_diffrn_ambient_temperature 293(2)
_diffrn_measured_fraction_theta_full 0.997
_diffrn_measured_fraction_theta_max 0.997
_diffrn_measurement_device_type 'Bruker SMART APEXII area-detector'
_diffrn_measurement_method '\w and \f'
_diffrn_radiation_monochromator graphite
_diffrn_radiation_source 'fine-focus sealed tube'
_diffrn_radiation_type MoK\a
_diffrn_radiation_wavelength 0.71073
_diffrn_reflns_av_R_equivalents 0.0329
_diffrn_reflns_av_sigmaI/netI 0.0364
_diffrn_reflns_limit_h_max 14
_diffrn_reflns_limit_h_min -16
_diffrn_reflns_limit_k_max 30
_diffrn_reflns_limit_k_min -32
_diffrn_reflns_limit_l_max 12
_diffrn_reflns_limit_l_min -11
_diffrn_reflns_number 25589
_diffrn_reflns_theta_full 28.33
_diffrn_reflns_theta_max 28.33
_diffrn_reflns_theta_min 1.67
_diffrn_standards_number 0
_exptl_absorpt_coefficient_mu 0.164
_exptl_absorpt_correction_T_max 0.971
_exptl_absorpt_correction_T_min 0.963
_exptl_absorpt_correction_type multi-scan
_exptl_absorpt_process_details '(SADABS; Bruker, 2008)'
_exptl_crystal_colour colourless
_exptl_crystal_density_diffrn 1.296
_exptl_crystal_density_method 'not measured'
_exptl_crystal_description block
_exptl_crystal_F_000 1080
_exptl_crystal_size_max 0.23
_exptl_crystal_size_mid 0.2
_exptl_crystal_size_min 0.18
_refine_diff_density_max 0.230
_refine_diff_density_min -0.242
_refine_ls_extinction_method none
_refine_ls_goodness_of_fit_ref 1.052
_refine_ls_hydrogen_treatment constr
_refine_ls_matrix_type full
_refine_ls_number_parameters 343
_refine_ls_number_reflns 6571
_refine_ls_number_restraints 1
_refine_ls_restrained_S_all 1.052
_refine_ls_R_factor_all 0.0881
_refine_ls_R_factor_gt 0.0457
_refine_ls_shift/su_max 0.001
_refine_ls_shift/su_mean 0.000
_refine_ls_structure_factor_coef Fsqd
_refine_ls_weighting_details 'calc w=1/[\s^2^(Fo^2^)+(0.0552P)^2^+0.3110P] where P=(Fo^2^+2Fc^2^)/3'
_refine_ls_weighting_scheme calc
_refine_ls_wR_factor_gt 0.1082
_refine_ls_wR_factor_ref 0.1282
_reflns_number_gt 4020
_reflns_number_total 6571
_reflns_threshold_expression I>2\s(I)
_cod_data_source_file lw2065.cif
_cod_data_source_block I
_cod_original_sg_symbol_H-M 'P 21/c'
_cod_database_code 2230795
_cod_database_fobs_code 2230795

loop_
_symmetry_equiv_pos_as_xyz
'x, y, z'
'-x, y+1/2, -z+1/2'
'-x, -y, -z'
'x, -y-1/2, z-1/2'

loop_
_atom_site_type_symbol
_atom_site_label
_atom_site_fract_x
_atom_site_fract_y
_atom_site_fract_z
_atom_site_U_iso_or_equiv
_atom_site_adp_type
_atom_site_calc_flag
_atom_site_refinement_flags
_atom_site_occupancy
_atom_site_symmetry_multiplicity
_atom_site_disorder_assembly
_atom_site_disorder_group
C C1 0.88932(13) 0.51361(7) 0.12658(18) 0.0442(4) Uani d . 1 1 . .
H H1 0.9663 0.5002 0.1408 0.053 Uiso calc R 1 1 . .
C C2 0.81770(15) 0.46363(7) 0.1329(2) 0.0512(4) Uani d . 1 1 . .
H H2A 0.7993 0.4435 0.0369 0.061 Uiso calc R 1 1 . .
H H2B 0.8616 0.4395 0.2150 0.061 Uiso calc R 1 1 . .
C C3 0.71060(14) 0.47926(7) 0.15925(19) 0.0490(4) Uani d . 1 1 . .
C C4 0.69728(13) 0.52718(7) 0.22370(19) 0.0450(4) Uani d . 1 1 . .
C C5 0.78980(13) 0.57022(6) 0.27182(19) 0.0422(4) Uani d . 1 1 . .
H H5 0.8040 0.5773 0.3811 0.051 Uiso calc R 1 1 . .
C C6 0.75751(15) 0.62540(7) 0.1898(2) 0.0519(4) Uani d . 1 1 . .
C C7 0.67108(18) 0.63139(9) 0.0521(2) 0.0665(5) Uani d . 1 1 . .
H H7 0.6299 0.6007 0.0042 0.080 Uiso calc R 1 1 . .
C C8 0.6440(3) 0.68249(12) -0.0170(3) 0.1006(9) Uani d . 1 1 . .
H H8 0.5857 0.6860 -0.1109 0.121 Uiso calc R 1 1 . .
C C9 0.7038(3) 0.72767(13) 0.0541(5) 0.1234(12) Uani d . 1 1 . .
H H9 0.6859 0.7621 0.0085 0.148 Uiso calc R 1 1 . .
C C10 0.7896(3) 0.72256(11) 0.1916(5) 0.1218(11) Uani d . 1 1 . .
H H10 0.8301 0.7535 0.2393 0.146 Uiso calc R 1 1 . .
C C11 0.8165(2) 0.67160(9) 0.2602(3) 0.0862(7) Uani d . 1 1 . .
H H11 0.8746 0.6684 0.3544 0.103 Uiso calc R 1 1 . .
C C12 0.85080(14) 0.54573(7) -0.02325(19) 0.0457(4) Uani d . 1 1 . .
C C13 0.75318(15) 0.53281(8) -0.1447(2) 0.0553(5) Uani d . 1 1 . .
H H13 0.7080 0.5035 -0.1352 0.066 Uiso calc R 1 1 . .
C C14 0.72199(19) 0.56263(9) -0.2793(2) 0.0685(6) Uani d . 1 1 . .
H H14 0.6555 0.5538 -0.3589 0.082 Uiso calc R 1 1 . .
C C15 0.7888(2) 0.60518(9) -0.2957(2) 0.0739(6) Uani d . 1 1 . .
H H15 0.7682 0.6251 -0.3870 0.089 Uiso calc R 1 1 . .
C C16 0.88687(19) 0.61857(9) -0.1767(3) 0.0710(6) Uani d . 1 1 . .
H H16 0.9327 0.6473 -0.1880 0.085 Uiso calc R 1 1 . .
C C17 0.91674(16) 0.58939(8) -0.0412(2) 0.0567(5) Uani d . 1 1 . .
H H17 0.9820 0.5991 0.0393 0.068 Uiso calc R 1 1 . .
C C18 0.59236(14) 0.53668(9) 0.2550(2) 0.0567(5) Uani d . 1 1 A .
C C19 0.4825(7) 0.6007(8) 0.335(2) 0.139(5) Uani d PD 0.376(9) 1 A 1
H H19A 0.4214 0.5893 0.2437 0.167 Uiso calc PR 0.376(9) 1 A 1
H H19B 0.4691 0.5857 0.4250 0.167 Uiso calc PR 0.376(9) 1 A 1
C C19' 0.4874(4) 0.6022(5) 0.3484(7) 0.0873(18) Uani d PD 0.624(9) 1 A 2
H H19C 0.4396 0.5707 0.3491 0.105 Uiso calc PR 0.624(9) 1 A 2
H H19D 0.5043 0.6211 0.4460 0.105 Uiso calc PR 0.624(9) 1 A 2
C C20 0.4919(7) 0.6599(4) 0.3442(17) 0.139(5) Uani d P 0.376(9) 1 A 1
H H20A 0.5441 0.6704 0.4430 0.209 Uiso calc PR 0.376(9) 1 A 1
H H20B 0.4184 0.6756 0.3303 0.209 Uiso calc PR 0.376(9) 1 A 1
H H20C 0.5194 0.6731 0.2651 0.209 Uiso calc PR 0.376(9) 1 A 1
C C20' 0.4273(4) 0.6389(2) 0.2241(5) 0.0873(18) Uani d P 0.624(9) 1 A 2
H H20D 0.4759 0.6692 0.2210 0.131 Uiso calc PR 0.624(9) 1 A 2
H H20E 0.3601 0.6525 0.2406 0.131 Uiso calc PR 0.624(9) 1 A 2
H H20F 0.4062 0.6193 0.1283 0.131 Uiso calc PR 0.624(9) 1 A 2
C C21 0.99471(13) 0.55658(6) 0.38113(19) 0.0401(4) Uani d . 1 1 . .
C C22 1.10534(13) 0.53591(7) 0.3643(2) 0.0474(4) Uani d . 1 1 . .
H H22A 1.1021 0.5412 0.2588 0.057 Uiso calc R 1 1 . .
H H22B 1.1121 0.4968 0.3855 0.057 Uiso calc R 1 1 . .
C C23 1.20310(15) 0.63370(7) 0.4034(2) 0.0514(4) Uani d . 1 1 . .
C C24 1.13948(18) 0.70527(8) 0.2721(3) 0.0639(5) Uani d . 1 1 . .
C C25 1.2373(2) 0.71956(8) 0.3851(3) 0.0685(6) Uani d . 1 1 . .
C C26 1.2833(3) 0.77171(11) 0.4042(4) 0.1052(9) Uani d . 1 1 . .
H H26 1.3514 0.7803 0.4813 0.126 Uiso calc R 1 1 . .
C C27 1.2207(4) 0.80994(11) 0.3007(5) 0.1154(11) Uani d . 1 1 . .
H H27 1.2474 0.8459 0.3081 0.138 Uiso calc R 1 1 . .
C C28 1.1209(3) 0.79739(11) 0.1875(4) 0.1077(10) Uani d . 1 1 . .
H H28 1.0810 0.8249 0.1213 0.129 Uiso calc R 1 1 . .
C C29 1.0783(2) 0.74448(10) 0.1695(3) 0.0895(7) Uani d . 1 1 . .
H H29 1.0109 0.7356 0.0914 0.107 Uiso calc R 1 1 . .
N N1 0.89780(10) 0.54863(5) 0.26052(15) 0.0399(3) Uani d . 1 1 . .
N N2 1.11968(13) 0.64910(6) 0.2867(2) 0.0625(4) Uani d . 1 1 . .
O O1 0.63128(11) 0.43949(5) 0.11907(15) 0.0671(4) Uani d . 1 1 . .
H H1A 0.5752 0.4492 0.1399 0.101 Uiso calc R 1 1 . .
O O2 0.51125(11) 0.50477(6) 0.21915(18) 0.0791(4) Uani d . 1 1 . .
O O3 0.59263(10) 0.58358(6) 0.32943(16) 0.0657(4) Uani d D 1 1 . .
O O4 0.99521(9) 0.57867(5) 0.50028(14) 0.0515(3) Uani d . 1 1 . .
O O5 1.28120(11) 0.67320(6) 0.47306(16) 0.0682(4) Uani d . 1 1 . .
S S1 1.22926(4) 0.56980(2) 0.48965(6) 0.05622(15) Uani d . 1 1 . .

loop_
_atom_site_aniso_label
_atom_site_aniso_U_11
_atom_site_aniso_U_22
_atom_site_aniso_U_33
_atom_site_aniso_U_12
_atom_site_aniso_U_13
_atom_site_aniso_U_23
C1 0.0438(9) 0.0380(9) 0.0522(9) 0.0028(7) 0.0179(7) -0.0050(7)
C2 0.0582(10) 0.0370(9) 0.0556(10) 0.0000(8) 0.0153(8) -0.0023(8)
C3 0.0471(9) 0.0430(10) 0.0487(9) -0.0077(8) 0.0051(8) 0.0074(8)
C4 0.0364(8) 0.0479(10) 0.0479(9) -0.0003(7) 0.0105(7) 0.0088(8)
C5 0.0376(8) 0.0429(9) 0.0481(9) 0.0010(7) 0.0171(7) -0.0014(7)
C6 0.0500(10) 0.0413(10) 0.0728(12) 0.0085(8) 0.0316(9) 0.0024(9)
C7 0.0801(14) 0.0556(13) 0.0687(13) 0.0182(10) 0.0313(11) 0.0113(10)
C8 0.128(2) 0.0773(19) 0.1017(19) 0.0435(18) 0.0454(17) 0.0357(16)
C9 0.147(3) 0.0582(19) 0.180(4) 0.0325(19) 0.075(3) 0.044(2)
C10 0.116(2) 0.0432(15) 0.205(4) -0.0003(15) 0.052(2) 0.0068(19)
C11 0.0755(15) 0.0451(13) 0.133(2) 0.0010(11) 0.0281(14) -0.0042(13)
C12 0.0493(9) 0.0432(10) 0.0493(10) 0.0051(8) 0.0228(8) -0.0043(8)
C13 0.0589(11) 0.0577(12) 0.0508(10) 0.0008(9) 0.0202(9) -0.0053(9)
C14 0.0766(14) 0.0754(15) 0.0498(11) 0.0106(12) 0.0163(10) -0.0018(10)
C15 0.1025(17) 0.0696(15) 0.0538(12) 0.0213(13) 0.0318(12) 0.0106(11)
C16 0.0895(15) 0.0556(13) 0.0783(15) 0.0004(11) 0.0418(13) 0.0099(11)
C17 0.0603(11) 0.0507(11) 0.0621(11) -0.0005(9) 0.0244(9) 0.0013(9)
C18 0.0408(9) 0.0696(13) 0.0564(11) 0.0021(9) 0.0121(8) 0.0154(10)
C19 0.060(4) 0.129(7) 0.253(11) -0.009(4) 0.084(6) -0.055(7)
C19' 0.067(2) 0.126(4) 0.074(2) 0.0404(19) 0.0303(17) 0.0150(18)
C20 0.060(4) 0.129(7) 0.253(11) -0.009(4) 0.084(6) -0.055(7)
C20' 0.067(2) 0.126(4) 0.074(2) 0.0404(19) 0.0303(17) 0.0150(18)
C21 0.0398(8) 0.0328(8) 0.0483(9) -0.0017(6) 0.0156(7) 0.0060(7)
C22 0.0414(9) 0.0384(9) 0.0632(11) 0.0018(7) 0.0187(8) 0.0064(8)
C23 0.0487(10) 0.0480(10) 0.0617(11) -0.0084(8) 0.0240(9) 0.0026(9)
C24 0.0726(13) 0.0475(12) 0.0816(14) -0.0018(10) 0.0390(11) 0.0110(10)
C25 0.0927(16) 0.0431(11) 0.0836(15) -0.0089(11) 0.0482(13) -0.0039(11)
C26 0.142(2) 0.0591(17) 0.128(2) -0.0321(17) 0.062(2) -0.0240(16)
C27 0.174(3) 0.0439(16) 0.161(3) -0.009(2) 0.101(3) -0.0040(19)
C28 0.153(3) 0.0565(17) 0.150(3) 0.0250(18) 0.099(2) 0.0374(18)
C29 0.1020(18) 0.0645(15) 0.1127(19) 0.0125(13) 0.0501(15) 0.0317(14)
N1 0.0372(7) 0.0358(7) 0.0476(8) 0.0018(6) 0.0154(6) -0.0017(6)
N2 0.0595(9) 0.0480(10) 0.0755(11) -0.0059(8) 0.0168(8) 0.0175(8)
O1 0.0599(8) 0.0576(8) 0.0738(9) -0.0203(6) 0.0092(7) 0.0000(7)
O2 0.0411(7) 0.0926(11) 0.0999(11) -0.0139(7) 0.0189(7) 0.0082(9)
O3 0.0448(7) 0.0847(10) 0.0738(9) 0.0084(7) 0.0280(6) 0.0025(8)
O4 0.0459(6) 0.0572(8) 0.0505(7) -0.0026(5) 0.0148(5) -0.0073(6)
O5 0.0700(9) 0.0599(9) 0.0748(9) -0.0195(7) 0.0246(7) -0.0099(7)
S1 0.0396(2) 0.0558(3) 0.0685(3) -0.0013(2) 0.0118(2) 0.0148(2)

loop_
_atom_type_symbol
_atom_type_description
_atom_type_scat_dispersion_real
_atom_type_scat_dispersion_imag
_atom_type_scat_source
C C 0.0033 0.0016 'International Tables Vol C Tables 4.2.6.8 and 6.1.1.4'
H H 0.0000 0.0000 'International Tables Vol C Tables 4.2.6.8 and 6.1.1.4'
N N 0.0061 0.0033 'International Tables Vol C Tables 4.2.6.8 and 6.1.1.4'
O O 0.0106 0.0060 'International Tables Vol C Tables 4.2.6.8 and 6.1.1.4'
S S 0.1246 0.1234 'International Tables Vol C Tables 4.2.6.8 and 6.1.1.4'

loop_
_geom_angle_atom_site_label_1
_geom_angle_atom_site_label_2
_geom_angle_atom_site_label_3
_geom_angle_site_symmetry_1
_geom_angle_site_symmetry_3
_geom_angle
_geom_angle_publ_flag
N1 C1 C12 . . 112.22(13) ?
N1 C1 C2 . . 107.88(13) ?
C12 C1 C2 . . 115.83(14) ?
N1 C1 H1 . . 106.8 ?
C12 C1 H1 . . 106.8 ?
C2 C1 H1 . . 106.8 ?
C3 C2 C1 . . 111.90(14) ?
C3 C2 H2A . . 109.2 ?
C1 C2 H2A . . 109.2 ?
C3 C2 H2B . . 109.2 ?
C1 C2 H2B . . 109.2 ?
H2A C2 H2B . . 107.9 ?
O1 C3 C4 . . 123.92(16) ?
O1 C3 C2 . . 112.90(15) ?
C4 C3 C2 . . 123.11(15) ?
C3 C4 C18 . . 118.71(16) ?
C3 C4 C5 . . 122.42(14) ?
C18 C4 C5 . . 118.80(16) ?
N1 C5 C4 . . 110.84(13) ?
N1 C5 C6 . . 111.79(13) ?
C4 C5 C6 . . 114.55(13) ?
N1 C5 H5 . . 106.4 ?
C4 C5 H5 . . 106.4 ?
C6 C5 H5 . . 106.4 ?
C7 C6 C11 . . 118.61(19) ?
C7 C6 C5 . . 123.21(17) ?
C11 C6 C5 . . 118.16(18) ?
C6 C7 C8 . . 121.1(2) ?
C6 C7 H7 . . 119.5 ?
C8 C7 H7 . . 119.5 ?
C9 C8 C7 . . 119.4(3) ?
C9 C8 H8 . . 120.3 ?
C7 C8 H8 . . 120.3 ?
C10 C9 C8 . . 120.3(3) ?
C10 C9 H9 . . 119.8 ?
C8 C9 H9 . . 119.8 ?
C9 C10 C11 . . 120.2(3) ?
C9 C10 H10 . . 119.9 ?
C11 C10 H10 . . 119.9 ?
C6 C11 C10 . . 120.4(3) ?
C6 C11 H11 . . 119.8 ?
C10 C11 H11 . . 119.8 ?
C13 C12 C17 . . 118.11(17) ?
C13 C12 C1 . . 122.93(16) ?
C17 C12 C1 . . 118.95(15) ?
C14 C13 C12 . . 121.07(19) ?
C14 C13 H13 . . 119.5 ?
C12 C13 H13 . . 119.5 ?
C15 C14 C13 . . 120.0(2) ?
C15 C14 H14 . . 120.0 ?
C13 C14 H14 . . 120.0 ?
C14 C15 C16 . . 119.9(2) ?
C14 C15 H15 . . 120.0 ?
C16 C15 H15 . . 120.0 ?
C17 C16 C15 . . 119.9(2) ?
C17 C16 H16 . . 120.0 ?
C15 C16 H16 . . 120.0 ?
C16 C17 C12 . . 120.89(19) ?
C16 C17 H17 . . 119.6 ?
C12 C17 H17 . . 119.6 ?
O2 C18 O3 . . 122.67(17) ?
O2 C18 C4 . . 124.2(2) ?
O3 C18 C4 . . 113.17(16) ?
C20 C19 O3 . . 103.2(10) ?
C20 C19 H19A . . 111.1 ?
O3 C19 H19A . . 111.1 ?
C20 C19 H19B . . 111.1 ?
O3 C19 H19B . . 111.1 ?
H19A C19 H19B . . 109.1 ?
C20' C19' O3 . . 110.1(4) ?
C20' C19' H19C . . 109.6 ?
O3 C19' H19C . . 109.6 ?
C20' C19' H19D . . 109.6 ?
O3 C19' H19D . . 109.6 ?
H19C C19' H19D . . 108.2 ?
C19' C20' H20D . . 109.5 ?
C19' C20' H20E . . 109.5 ?
H20D C20' H20E . . 109.5 ?
C19' C20' H20F . . 109.5 ?
H20D C20' H20F . . 109.5 ?
H20E C20' H20F . . 109.5 ?
O4 C21 N1 . . 122.46(14) ?
O4 C21 C22 . . 120.34(14) ?
N1 C21 C22 . . 117.19(14) ?
C21 C22 S1 . . 113.33(12) ?
C21 C22 H22A . . 108.9 ?
S1 C22 H22A . . 108.9 ?
C21 C22 H22B . . 108.9 ?
S1 C22 H22B . . 108.9 ?
H22A C22 H22B . . 107.7 ?
N2 C23 O5 . . 116.17(16) ?
N2 C23 S1 . . 128.87(14) ?
O5 C23 S1 . . 114.93(13) ?
C25 C24 C29 . . 119.9(2) ?
C25 C24 N2 . . 108.47(18) ?
C29 C24 N2 . . 131.7(2) ?
C24 C25 C26 . . 124.2(2) ?
C24 C25 O5 . . 108.52(17) ?
C26 C25 O5 . . 127.3(2) ?
C27 C26 C25 . . 114.7(3) ?
C27 C26 H26 . . 122.6 ?
C25 C26 H26 . . 122.6 ?
C28 C27 C26 . . 122.8(3) ?
C28 C27 H27 . . 118.6 ?
C26 C27 H27 . . 118.6 ?
C27 C28 C29 . . 121.1(3) ?
C27 C28 H28 . . 119.5 ?
C29 C28 H28 . . 119.5 ?
C24 C29 C28 . . 117.4(3) ?
C24 C29 H29 . . 121.3 ?
C28 C29 H29 . . 121.3 ?
C21 N1 C1 . . 124.39(13) ?
C21 N1 C5 . . 118.19(13) ?
C1 N1 C5 . . 116.91(12) ?
C23 N2 C24 . . 104.33(17) ?
C3 O1 H1A . . 109.5 ?
C18 O3 C19' . . 118.9(5) ?
C18 O3 C19 . . 115.3(7) ?
C19' O3 C19 . . 4.8(9) ?
C23 O5 C25 . . 102.52(15) ?
C23 S1 C22 . . 97.35(8) ?

loop_
_geom_bond_atom_site_label_1
_geom_bond_atom_site_label_2
_geom_bond_site_symmetry_2
_geom_bond_distance
_geom_bond_publ_flag
C1 N1 . 1.476(2) ?
C1 C12 . 1.520(2) ?
C1 C2 . 1.521(2) ?
C1 H1 . 0.9800 ?
C2 C3 . 1.484(2) ?
C2 H2A . 0.9700 ?
C2 H2B . 0.9700 ?
C3 O1 . 1.3434(19) ?
C3 C4 . 1.344(2) ?
C4 C18 . 1.449(2) ?
C4 C5 . 1.510(2) ?
C5 N1 . 1.4807(19) ?
C5 C6 . 1.527(2) ?
C5 H5 . 0.9800 ?
C6 C7 . 1.371(3) ?
C6 C11 . 1.380(3) ?
C7 C8 . 1.386(3) ?
C7 H7 . 0.9300 ?
C8 C9 . 1.366(4) ?
C8 H8 . 0.9300 ?
C9 C10 . 1.364(4) ?
C9 H9 . 0.9300 ?
C10 C11 . 1.381(4) ?
C10 H10 . 0.9300 ?
C11 H11 . 0.9300 ?
C12 C13 . 1.386(2) ?
C12 C17 . 1.387(2) ?
C13 C14 . 1.377(3) ?
C13 H13 . 0.9300 ?
C14 C15 . 1.369(3) ?
C14 H14 . 0.9300 ?
C15 C16 . 1.381(3) ?
C15 H15 . 0.9300 ?
C16 C17 . 1.376(3) ?
C16 H16 . 0.9300 ?
C17 H17 . 0.9300 ?
C18 O2 . 1.229(2) ?
C18 O3 . 1.331(2) ?
C19 C20 . 1.44(2) ?
C19 O3 . 1.453(3) ?
C19 H19A . 0.9700 ?
C19 H19B . 0.9700 ?
C19' C20' . 1.449(9) ?
C19' O3 . 1.453(2) ?
C19' H19C . 0.9700 ?
C19' H19D . 0.9700 ?
C20 H20A . 0.9600 ?
C20 H20B . 0.9600 ?
C20 H20C . 0.9600 ?
C20' H20D . 0.9600 ?
C20' H20E . 0.9600 ?
C20' H20F . 0.9600 ?
C21 O4 . 1.2226(19) ?
C21 N1 . 1.354(2) ?
C21 C22 . 1.524(2) ?
C22 S1 . 1.7901(17) ?
C22 H22A . 0.9700 ?
C22 H22B . 0.9700 ?
C23 N2 . 1.277(2) ?
C23 O5 . 1.365(2) ?
C23 S1 . 1.7271(19) ?
C24 C25 . 1.357(3) ?
C24 C29 . 1.380(3) ?
C24 N2 . 1.403(2) ?
C25 C26 . 1.379(3) ?
C25 O5 . 1.390(3) ?
C26 C27 . 1.374(4) ?
C26 H26 . 0.9300 ?
C27 C28 . 1.363(4) ?
C27 H27 . 0.9300 ?
C28 C29 . 1.381(4) ?
C28 H28 . 0.9300 ?
C29 H29 . 0.9300 ?
O1 H1A . 0.8200 ?

loop_
_geom_hbond_atom_site_label_D
_geom_hbond_atom_site_label_H
_geom_hbond_atom_site_label_A
_geom_hbond_site_symmetry_A
_geom_hbond_distance_DH
_geom_hbond_distance_HA
_geom_hbond_distance_DA
_geom_hbond_angle_DHA
O1 H1A O2 . 0.82 1.84 2.558(2) 145
C13 H13 O2 3_665 0.93 2.59 3.263(2) 130

loop_
_geom_torsion_atom_site_label_1
_geom_torsion_atom_site_label_2
_geom_torsion_atom_site_label_3
_geom_torsion_atom_site_label_4
_geom_torsion_site_symmetry_1
_geom_torsion_site_symmetry_2
_geom_torsion_site_symmetry_3
_geom_torsion_site_symmetry_4
_geom_torsion
_geom_torsion_publ_flag
N1 C1 C2 C3 . . . . 48.57(18) ?
C12 C1 C2 C3 . . . . -78.14(18) ?
C1 C2 C3 O1 . . . . 160.73(14) ?
C1 C2 C3 C4 . . . . -22.4(2) ?
O1 C3 C4 C18 . . . . 1.2(2) ?
C2 C3 C4 C18 . . . . -175.36(15) ?
O1 C3 C4 C5 . . . . 178.08(15) ?
C2 C3 C4 C5 . . . . 1.5(3) ?
C3 C4 C5 N1 . . . . -8.7(2) ?
C18 C4 C5 N1 . . . . 168.15(13) ?
C3 C4 C5 C6 . . . . 118.88(17) ?
C18 C4 C5 C6 . . . . -64.23(19) ?
N1 C5 C6 C7 . . . . 106.37(18) ?
C4 C5 C6 C7 . . . . -20.8(2) ?
N1 C5 C6 C11 . . . . -75.4(2) ?
C4 C5 C6 C11 . . . . 157.43(17) ?
C11 C6 C7 C8 . . . . 1.0(3) ?
C5 C6 C7 C8 . . . . 179.19(19) ?
C6 C7 C8 C9 . . . . -0.6(4) ?
C7 C8 C9 C10 . . . . 0.2(5) ?
C8 C9 C10 C11 . . . . -0.2(5) ?
C7 C6 C11 C10 . . . . -0.9(3) ?
C5 C6 C11 C10 . . . . -179.2(2) ?
C9 C10 C11 C6 . . . . 0.5(5) ?
N1 C1 C12 C13 . . . . -120.99(16) ?
C2 C1 C12 C13 . . . . 3.5(2) ?
N1 C1 C12 C17 . . . . 60.14(19) ?
C2 C1 C12 C17 . . . . -175.36(15) ?
C17 C12 C13 C14 . . . . -0.4(3) ?
C1 C12 C13 C14 . . . . -179.27(16) ?
C12 C13 C14 C15 . . . . 1.2(3) ?
C13 C14 C15 C16 . . . . -0.7(3) ?
C14 C15 C16 C17 . . . . -0.5(3) ?
C15 C16 C17 C12 . . . . 1.3(3) ?
C13 C12 C17 C16 . . . . -0.9(3) ?
C1 C12 C17 C16 . . . . 178.06(16) ?
C3 C4 C18 O2 . . . . -3.9(3) ?
C5 C4 C18 O2 . . . . 179.06(17) ?
C3 C4 C18 O3 . . . . 175.12(15) ?
C5 C4 C18 O3 . . . . -1.9(2) ?
O4 C21 C22 S1 . . . . -23.5(2) ?
N1 C21 C22 S1 . . . . 157.47(12) ?
C29 C24 C25 C26 . . . . -1.5(3) ?
N2 C24 C25 C26 . . . . 179.3(2) ?
C29 C24 C25 O5 . . . . 179.21(19) ?
N2 C24 C25 O5 . . . . 0.0(2) ?
C24 C25 C26 C27 . . . . 1.5(4) ?
O5 C25 C26 C27 . . . . -179.4(2) ?
C25 C26 C27 C28 . . . . -0.1(4) ?
C26 C27 C28 C29 . . . . -1.1(5) ?
C25 C24 C29 C28 . . . . 0.2(3) ?
N2 C24 C29 C28 . . . . 179.2(2) ?
C27 C28 C29 C24 . . . . 1.1(4) ?
O4 C21 N1 C1 . . . . -168.31(15) ?
C22 C21 N1 C1 . . . . 10.7(2) ?
O4 C21 N1 C5 . . . . 3.2(2) ?
C22 C21 N1 C5 . . . . -177.75(13) ?
C12 C1 N1 C21 . . . . -120.16(16) ?
C2 C1 N1 C21 . . . . 111.06(16) ?
C12 C1 N1 C5 . . . . 68.23(17) ?
C2 C1 N1 C5 . . . . -60.56(17) ?
C4 C5 N1 C21 . . . . -132.40(14) ?
C6 C5 N1 C21 . . . . 98.49(17) ?
C4 C5 N1 C1 . . . . 39.75(18) ?
C6 C5 N1 C1 . . . . -89.36(17) ?
O5 C23 N2 C24 . . . . -0.5(2) ?
S1 C23 N2 C24 . . . . 177.45(15) ?
C25 C24 N2 C23 . . . . 0.3(2) ?
C29 C24 N2 C23 . . . . -178.8(2) ?
O2 C18 O3 C19' . . . . -9.8(4) ?
C4 C18 O3 C19' . . . . 171.1(3) ?
O2 C18 O3 C19 . . . . -13.3(10) ?
C4 C18 O3 C19 . . . . 167.7(10) ?
C20' C19' O3 C18 . . . . -93.0(8) ?
C20' C19' O3 C19 . . . . -52(15) ?
C20 C19 O3 C18 . . . . -151.2(9) ?
C20 C19 O3 C19' . . . . 69(15) ?
N2 C23 O5 C25 . . . . 0.5(2) ?
S1 C23 O5 C25 . . . . -177.77(13) ?
C24 C25 O5 C23 . . . . -0.2(2) ?
C26 C25 O5 C23 . . . . -179.5(2) ?
N2 C23 S1 C22 . . . . -0.05(19) ?
O5 C23 S1 C22 . . . . 177.90(13) ?
C21 C22 S1 C23 . . . . -68.22(13) ?
